data_4328592
loop_
_publ_author_name
'Kecai Xiong'
'Feilong Jiang'
'Yanli Gai'
'Youfu Zhou'
'Daqiang Yuan'
'Kongzhao Su'
'Xinyi Wang'
'Maochun Hong'

_publ_section_title
;
 A Series of Octanuclear-Nickel(II) Complexes Supported by
 Thiacalix[4]arenes
;
_journal_name_full 'Inorganic Chemistry'
_journal_page_first 3283
_journal_page_last 3288
_journal_paper_doi 10.1021/ic202737h
_journal_volume 51
_journal_year 2012
_chemical_formula_sum 'C117 H103 N5 Ni8 O23 S8'
_chemical_formula_weight 2673.20
_chemical_name_systematic
; 
 ? 
;
_space_group_IT_number 2
_symmetry_cell_setting triclinic
_symmetry_space_group_name_Hall '-P 1'
_symmetry_space_group_name_H-M 'P -1'
_atom_sites_solution_hydrogens geom
_atom_sites_solution_primary direct
_atom_sites_solution_secondary difmap
_audit_creation_method SHELXL-97
_cell_angle_alpha 66.51(2)
_cell_angle_beta 67.47(2)
_cell_angle_gamma 72.84(2)
_cell_formula_units_Z 1
_cell_length_a 14.295(7)
_cell_length_b 16.270(8)
_cell_length_c 16.402(8)
_cell_measurement_reflns_used 2344
_cell_measurement_temperature 293(2)
_cell_measurement_theta_max 27.4835
_cell_measurement_theta_min 2.2831
_cell_volume 3186(3)
_computing_cell_refinement 'CrystalClear (Rigaku Inc., 2007)'
_computing_data_collection 'CrystalClear (Rigaku Inc., 2007)'
_computing_data_reduction 'CrystalClear (Rigaku Inc., 2007)'
_computing_structure_refinement 'SHELXL-97 (Sheldrick, 1997)'
_computing_structure_solution 'SHELXS-97 (Sheldrick, 1990)'
_diffrn_ambient_temperature 293(2)
_diffrn_detector_area_resol_mean 13.6612
_diffrn_measured_fraction_theta_full 0.995
_diffrn_measured_fraction_theta_max 0.995
_diffrn_measurement_device_type Mercury2
_diffrn_measurement_method CCD_Profile_fitting
_diffrn_radiation_monochromator graphite
_diffrn_radiation_source 'fine-focus sealed tube'
_diffrn_radiation_type MoK\a
_diffrn_radiation_wavelength 0.71073
_diffrn_reflns_av_R_equivalents 0.0538
_diffrn_reflns_av_sigmaI/netI 0.0691
_diffrn_reflns_limit_h_max 16
_diffrn_reflns_limit_h_min -17
_diffrn_reflns_limit_k_max 19
_diffrn_reflns_limit_k_min -19
_diffrn_reflns_limit_l_max 19
_diffrn_reflns_limit_l_min -17
_diffrn_reflns_number 21055
_diffrn_reflns_theta_full 25.50
_diffrn_reflns_theta_max 25.50
_diffrn_reflns_theta_min 2.26
_exptl_absorpt_coefficient_mu 1.352
_exptl_absorpt_correction_T_max 0.7737
_exptl_absorpt_correction_T_min 0.7286
_exptl_absorpt_correction_type multi-scan
_exptl_crystal_colour Green
_exptl_crystal_density_diffrn 1.393
_exptl_crystal_description Prism
_exptl_crystal_F_000 1376
_exptl_crystal_size_max 0.25
_exptl_crystal_size_mid 0.25
_exptl_crystal_size_min 0.20
_refine_diff_density_max 1.883
_refine_diff_density_min -0.930
_refine_diff_density_rms 0.133
_refine_ls_extinction_method none
_refine_ls_goodness_of_fit_ref 1.062
_refine_ls_hydrogen_treatment constr
_refine_ls_matrix_type full
_refine_ls_number_parameters 752
_refine_ls_number_reflns 11801
_refine_ls_number_restraints 158
_refine_ls_restrained_S_all 1.090
_refine_ls_R_factor_all 0.1253
_refine_ls_R_factor_gt 0.0956
_refine_ls_shift/su_max 0.007
_refine_ls_shift/su_mean 0.000
_refine_ls_structure_factor_coef Fsqd
_refine_ls_weighting_details 'calc w=1/[\s^2^(Fo^2^)+(0.2300P)^2^+0.0000P] where P=(Fo^2^+2Fc^2^)/3'
_refine_ls_weighting_scheme calc
_refine_ls_wR_factor_gt 0.2811
_refine_ls_wR_factor_ref 0.3350
_reflns_number_gt 7774
_reflns_number_total 11801
_reflns_threshold_expression >2sigma(I)
_cod_data_source_file ic202737h_si_002_3.cif
_cod_data_source_block complex_3
_cod_database_code 4328592

loop_
_symmetry_equiv_pos_as_xyz
'x, y, z'
'-x, -y, -z'

loop_
_atom_site_label
_atom_site_type_symbol
_atom_site_fract_x
_atom_site_fract_y
_atom_site_fract_z
_atom_site_U_iso_or_equiv
_atom_site_adp_type
_atom_site_occupancy
_atom_site_symmetry_multiplicity
_atom_site_calc_flag
_atom_site_refinement_flags
_atom_site_disorder_assembly
_atom_site_disorder_group
Ni1 Ni 0.49376(7) 0.28447(6) 0.47685(6) 0.0644(3) Uani 1 1 d . . .
Ni2 Ni 0.27059(7) 0.23777(7) 0.56852(6) 0.0705(3) Uani 1 1 d . . .
Ni3 Ni 0.33730(7) 0.05223(6) 0.48122(6) 0.0690(3) Uani 1 1 d . . .
Ni4 Ni 0.58973(7) 0.10607(6) 0.37578(6) 0.0631(3) Uani 1 1 d . . .
S1 S 0.52094(13) 0.43396(12) 0.35769(14) 0.0703(5) Uani 1 1 d . . .
S2 S 0.13104(14) 0.35605(15) 0.51397(14) 0.0776(5) Uani 1 1 d . . .
S3 S 0.25397(14) 0.06814(13) 0.37474(12) 0.0714(5) Uani 1 1 d . . .
S4 S 0.64440(13) 0.15214(12) 0.21088(11) 0.0665(5) Uani 1 1 d . A .
O1 O 0.5644(3) 0.2386(3) 0.3624(3) 0.0612(10) Uani 1 1 d . A .
O2 O 0.3572(3) 0.3192(3) 0.4492(3) 0.0651(11) Uani 1 1 d . . .
O3 O 0.2475(3) 0.1723(3) 0.4942(3) 0.0685(12) Uani 1 1 d . . .
O4 O 0.4460(4) 0.1151(3) 0.3660(3) 0.0646(11) Uani 1 1 d . A .
O5 O 0.5555(5) 0.0706(3) 0.5222(3) 0.0766(14) Uani 1 1 d . . .
O6 O 0.4213(4) 0.1720(3) 0.5658(3) 0.0726(13) Uani 1 1 d . A .
O7 O 0.3944(4) 0.0352(3) 0.5881(3) 0.0726(13) Uani 1 1 d . . .
O8 O 0.4313(4) 0.3425(4) 0.5805(4) 0.0853(15) Uani 1 1 d . . .
O9 O 0.2705(4) 0.3103(4) 0.6444(4) 0.0878(15) Uani 1 1 d . . .
O13 O 0.1176(15) 0.1082(14) 0.1778(15) 0.152(6) Uiso 0.50 1 d P . .
N1 N 0.6325(5) 0.2338(5) 0.5070(4) 0.0797(17) Uani 1 1 d . . .
H1 H 0.6593 0.1880 0.4859 0.096 Uiso 1 1 d R . .
N2 N 0.1944(7) 0.1453(7) 0.6897(5) 0.109(3) Uani 1 1 d . . .
H2 H 0.1985 0.0987 0.6743 0.131 Uiso 1 1 d R . .
C1 C 0.5814(4) 0.2975(5) 0.2763(4) 0.0634(17) Uani 1 1 d . . .
C2 C 0.6183(5) 0.2723(5) 0.1983(4) 0.0649(16) Uani 1 1 d . A .
C3 C 0.6391(6) 0.3338(6) 0.1061(5) 0.082(2) Uani 1 1 d . . .
H3 H 0.6644 0.3125 0.0555 0.098 Uiso 1 1 calc R A .
C4 C 0.6206(5) 0.4289(5) 0.0919(5) 0.0740(19) Uani 1 1 d . A .
C5 C 0.6434(6) 0.4934(5) -0.0034(5) 0.080(2) Uani 1 1 d DU . .
C6 C 0.6473(11) 0.4734(8) -0.0792(7) 0.142(4) Uani 1 1 d DU A .
H6 H 0.6337 0.4170 -0.0688 0.170 Uiso 1 1 calc R . .
C7 C 0.6707(11) 0.5339(8) -0.1711(7) 0.142(4) Uani 1 1 d DU . .
H7 H 0.6797 0.5158 -0.2210 0.171 Uiso 1 1 calc R A .
C8 C 0.6796(9) 0.6196(8) -0.1846(8) 0.132(4) Uani 1 1 d DU A .
H8 H 0.6854 0.6633 -0.2432 0.158 Uiso 1 1 calc R . .
C9 C 0.6804(13) 0.6423(9) -0.1125(8) 0.161(5) Uani 1 1 d DU . .
H9 H 0.6949 0.6986 -0.1237 0.193 Uiso 1 1 calc R A .
C10 C 0.6588(11) 0.5796(7) -0.0220(8) 0.145(4) Uani 1 1 d DU A .
H10 H 0.6548 0.5968 0.0271 0.174 Uiso 1 1 calc R . .
C11 C 0.5859(5) 0.4554(5) 0.1687(6) 0.078(2) Uani 1 1 d . . .
H11 H 0.5755 0.5170 0.1608 0.094 Uiso 1 1 calc R A .
C12 C 0.5646(5) 0.3920(4) 0.2616(5) 0.0645(16) Uani 1 1 d . A .
C13 C 0.3209(5) 0.4071(5) 0.4217(5) 0.0682(17) Uani 1 1 d . . .
C14 C 0.3864(5) 0.4727(5) 0.3732(5) 0.0701(17) Uani 1 1 d . . .
C15 C 0.3478(5) 0.5658(5) 0.3443(6) 0.0754(19) Uani 1 1 d . . .
H15 H 0.3929 0.6073 0.3100 0.090 Uiso 1 1 calc R . .
C16 C 0.2403(5) 0.5972(5) 0.3671(6) 0.0737(18) Uani 1 1 d . . .
C17 C 0.2014(6) 0.6973(6) 0.3393(7) 0.086(2) Uani 1 1 d . . .
C18 C 0.2441(9) 0.7550(7) 0.2528(8) 0.112(3) Uani 1 1 d . . .
H18 H 0.2952 0.7313 0.2084 0.134 Uiso 1 1 calc R . .
C19 C 0.2123(12) 0.8479(9) 0.2307(12) 0.148(5) Uani 1 1 d . . .
H19 H 0.2423 0.8860 0.1718 0.178 Uiso 1 1 calc R . .
C20 C 0.1372(12) 0.8840(8) 0.2949(14) 0.148(5) Uani 1 1 d . . .
H20 H 0.1163 0.9467 0.2786 0.178 Uiso 1 1 calc R . .
C21 C 0.0914(9) 0.8296(9) 0.3835(13) 0.139(5) Uani 1 1 d . . .
H21 H 0.0411 0.8546 0.4274 0.167 Uiso 1 1 calc R . .
C22 C 0.1242(7) 0.7344(7) 0.4050(9) 0.101(3) Uani 1 1 d . . .
H22 H 0.0939 0.6959 0.4637 0.121 Uiso 1 1 calc R . .
C23 C 0.1752(6) 0.5332(5) 0.4160(5) 0.0737(18) Uani 1 1 d . . .
H23 H 0.1045 0.5524 0.4317 0.088 Uiso 1 1 calc R . .
C24 C 0.2145(5) 0.4405(5) 0.4418(5) 0.0699(17) Uani 1 1 d . . .
C25 C 0.1896(5) 0.2181(5) 0.4375(5) 0.0711(18) Uani 1 1 d . . .
C26 C 0.1326(5) 0.3053(5) 0.4351(5) 0.0727(18) Uani 1 1 d . . .
C27 C 0.0706(6) 0.3513(7) 0.3750(6) 0.088(2) Uani 1 1 d . . .
H27 H 0.0340 0.4091 0.3741 0.105 Uiso 1 1 calc R . .
C28 C 0.0637(6) 0.3107(6) 0.3165(6) 0.084(2) Uani 1 1 d . . .
C29 C 0.0018(7) 0.3612(8) 0.2517(7) 0.114(3) Uani 1 1 d DU . .
C30 C 0.0072(12) 0.4509(9) 0.1953(9) 0.189(6) Uani 1 1 d DU . .
H30 H 0.0534 0.4801 0.1963 0.227 Uiso 1 1 calc R . .
C31 C -0.0550(11) 0.4987(14) 0.1368(12) 0.208(7) Uani 1 1 d DU . .
H31 H -0.0504 0.5587 0.0993 0.249 Uiso 1 1 calc R . .
C32 C -0.1233(10) 0.4542(11) 0.1362(11) 0.171(6) Uani 1 1 d DU . .
H32 H -0.1650 0.4854 0.0978 0.206 Uiso 1 1 calc R . .
C33 C -0.1317(9) 0.3663(11) 0.1898(9) 0.165(5) Uani 1 1 d DU . .
H33 H -0.1776 0.3368 0.1885 0.198 Uiso 1 1 calc R . .
C34 C -0.0684(8) 0.3230(9) 0.2463(8) 0.145(4) Uani 1 1 d DU . .
H34 H -0.0739 0.2631 0.2836 0.173 Uiso 1 1 calc R . .
C35 C 0.1188(6) 0.2250(6) 0.3190(5) 0.077(2) Uani 1 1 d . . .
H35 H 0.1137 0.1970 0.2817 0.093 Uiso 1 1 calc R . .
C36 C 0.1825(5) 0.1789(5) 0.3764(5) 0.0734(19) Uani 1 1 d . . .
C37 C 0.4465(5) 0.1163(4) 0.2844(4) 0.0619(16) Uani 1 1 d . . .
C38 C 0.3619(6) 0.0963(5) 0.2743(4) 0.0699(18) Uani 1 1 d . A .
C39 C 0.3606(6) 0.1003(6) 0.1886(5) 0.0757(19) Uani 1 1 d . . .
H39 H 0.3042 0.0857 0.1853 0.091 Uiso 1 1 calc R A .
C40 C 0.4416(7) 0.1255(7) 0.1070(6) 0.090(2) Uani 1 1 d . A .
C41 C 0.4337(7) 0.1342(7) 0.0161(6) 0.094(2) Uani 1 1 d U . .
C42 C 0.3872(10) 0.0779(10) 0.0082(9) 0.132(4) Uani 1 1 d U A .
H42 H 0.3574 0.0334 0.0617 0.158 Uiso 1 1 calc R . .
C43 C 0.3819(11) 0.0843(11) -0.0810(10) 0.145(4) Uani 1 1 d U . .
H43 H 0.3484 0.0461 -0.0856 0.174 Uiso 1 1 calc R A .
C44 C 0.4285(12) 0.1490(12) -0.1571(11) 0.154(5) Uani 1 1 d U A .
H44 H 0.4212 0.1597 -0.2146 0.185 Uiso 1 1 calc R . .
C45 C 0.4809(13) 0.1945(13) -0.1514(11) 0.165(5) Uani 1 1 d U . .
H45 H 0.5219 0.2300 -0.2060 0.198 Uiso 1 1 calc R A .
C46 C 0.4802(11) 0.1940(11) -0.0646(10) 0.152(5) Uani 1 1 d U A .
H46 H 0.5122 0.2353 -0.0632 0.182 Uiso 1 1 calc R . .
C47 C 0.5277(6) 0.1416(6) 0.1163(5) 0.082(2) Uani 1 1 d . . .
H47 H 0.5843 0.1561 0.0640 0.098 Uiso 1 1 calc R A .
C48 C 0.5299(6) 0.1363(5) 0.2025(4) 0.0703(18) Uani 1 1 d . A .
C49 C 0.4568(7) 0.0924(5) 0.5605(5) 0.0732(19) Uani 1 1 d . . .
C50 C 0.3376(7) 0.3491(7) 0.6353(6) 0.091(2) Uani 1 1 d . . .
C51 C 0.3096(13) 0.4069(13) 0.6927(13) 0.199(9) Uani 1 1 d . . .
H51A H 0.2396 0.4051 0.7315 0.298 Uiso 1 1 calc R . .
H51B H 0.3169 0.4683 0.6532 0.298 Uiso 1 1 calc R . .
H51C H 0.3539 0.3854 0.7313 0.298 Uiso 1 1 calc R . .
C52 C 0.7066(8) 0.2962(10) 0.4559(9) 0.134(5) Uani 1 1 d . . .
H52A H 0.6789 0.3510 0.4721 0.201 Uiso 1 1 calc R . .
H52B H 0.7205 0.3106 0.3901 0.201 Uiso 1 1 calc R . .
H52C H 0.7692 0.2681 0.4720 0.201 Uiso 1 1 calc R . .
C53 C 0.6288(8) 0.1960(8) 0.6045(6) 0.106(3) Uani 1 1 d . . .
H53A H 0.6971 0.1703 0.6090 0.159 Uiso 1 1 calc R . .
H53B H 0.5867 0.1495 0.6364 0.159 Uiso 1 1 calc R . .
H53C H 0.6003 0.2433 0.6326 0.159 Uiso 1 1 calc R . .
C54 C 0.2375(11) 0.1096(9) 0.7658(6) 0.145(5) Uani 1 1 d . . .
H54A H 0.2131 0.1511 0.8006 0.218 Uiso 1 1 calc R . .
H54B H 0.3111 0.1020 0.7415 0.218 Uiso 1 1 calc R . .
H54C H 0.2170 0.0519 0.8058 0.218 Uiso 1 1 calc R . .
C55 C 0.0823(15) 0.1829(14) 0.7187(15) 0.205(8) Uani 1 1 d U . .
H55A H 0.0722 0.2272 0.7476 0.307 Uiso 1 1 d R . .
H55B H 0.0465 0.1338 0.7630 0.307 Uiso 1 1 d R . .
H55C H 0.0561 0.2107 0.6662 0.307 Uiso 1 1 d R . .
O10A O 0.7458(12) 0.1238(10) 0.3548(10) 0.088(5) Uani 0.423(12) 1 d PD A 1
O11A O 0.8112(11) -0.0172(10) 0.4188(10) 0.099(5) Uani 0.423(12) 1 d PD . 1
C56A C 0.8200(18) 0.0631(13) 0.370(4) 0.111(15) Uani 0.423(12) 1 d PDU A 1
C57A C 0.924(3) 0.083(3) 0.350(3) 0.168(15) Uani 0.423(12) 1 d PDU A 1
O10B O 0.7237(5) 0.0565(5) 0.4056(5) 0.059(2) Uani 0.577(12) 1 d PD . 2
O11B O 0.8234(12) 0.1429(11) 0.2832(9) 0.152(7) Uani 0.577(12) 1 d PD A 2
C56B C 0.8098(11) 0.0807(17) 0.3593(13) 0.080(7) Uani 0.577(12) 1 d PD A 2
C57B C 0.8959(10) 0.0340(14) 0.4037(12) 0.124(8) Uani 0.577(12) 1 d PD A 2
N3 N 0.0626(10) 0.1923(14) 0.0619(12) 0.69(8) Uiso 0.50 1 d PR . .
C58 C 0.0601(10) 0.1363(14) 0.1383(12) 0.26(2) Uiso 0.50 1 d PR . .
C59 C 0.1563(10) 0.2455(14) 0.0206(12) 0.50(6) Uiso 0.50 1 d PR . .
C60 C -0.0132(10) 0.2281(14) 0.0175(12) 0.42(5) Uiso 0.50 1 d PR . .

loop_
_atom_site_aniso_label
_atom_site_aniso_U_11
_atom_site_aniso_U_22
_atom_site_aniso_U_33
_atom_site_aniso_U_23
_atom_site_aniso_U_13
_atom_site_aniso_U_12
Ni1 0.0757(6) 0.0603(5) 0.0614(5) -0.0071(4) -0.0312(4) -0.0211(4)
Ni2 0.0857(7) 0.0753(6) 0.0530(5) -0.0078(4) -0.0200(4) -0.0367(5)
Ni3 0.0974(7) 0.0638(6) 0.0476(5) 0.0075(4) -0.0320(4) -0.0383(5)
Ni4 0.0853(6) 0.0529(5) 0.0486(5) 0.0045(4) -0.0335(4) -0.0201(4)
S1 0.0665(10) 0.0590(10) 0.0827(12) -0.0085(8) -0.0263(8) -0.0222(7)
S2 0.0672(11) 0.0890(13) 0.0755(12) -0.0213(10) -0.0159(9) -0.0265(9)
S3 0.0859(12) 0.0757(11) 0.0570(9) -0.0036(8) -0.0265(8) -0.0381(9)
S4 0.0773(11) 0.0667(10) 0.0518(9) -0.0023(7) -0.0251(8) -0.0231(8)
O1 0.074(3) 0.052(2) 0.054(2) 0.0034(18) -0.030(2) -0.0213(19)
O2 0.070(3) 0.052(2) 0.069(3) -0.005(2) -0.025(2) -0.018(2)
O3 0.071(3) 0.080(3) 0.056(2) -0.009(2) -0.025(2) -0.027(2)
O4 0.087(3) 0.063(3) 0.046(2) 0.0047(19) -0.033(2) -0.028(2)
O5 0.123(5) 0.054(3) 0.056(3) 0.004(2) -0.049(3) -0.021(3)
O6 0.099(3) 0.062(3) 0.059(3) -0.004(2) -0.032(2) -0.029(2)
O7 0.119(4) 0.056(3) 0.048(2) 0.0087(19) -0.043(2) -0.034(2)
O8 0.098(4) 0.084(4) 0.093(4) -0.036(3) -0.031(3) -0.029(3)
O9 0.099(4) 0.092(4) 0.080(3) -0.026(3) -0.021(3) -0.036(3)
N1 0.091(4) 0.094(5) 0.071(4) -0.025(3) -0.047(3) -0.013(3)
N2 0.150(7) 0.134(7) 0.058(4) -0.010(4) -0.027(4) -0.079(6)
C1 0.053(3) 0.071(4) 0.053(3) 0.007(3) -0.018(3) -0.028(3)
C2 0.072(4) 0.062(4) 0.051(3) 0.008(3) -0.026(3) -0.024(3)
C3 0.082(5) 0.091(5) 0.059(4) 0.012(4) -0.025(3) -0.042(4)
C4 0.073(4) 0.069(4) 0.064(4) 0.006(3) -0.027(3) -0.020(3)
C5 0.077(4) 0.077(4) 0.062(4) 0.009(3) -0.024(3) -0.022(3)
C6 0.169(8) 0.123(7) 0.124(7) -0.004(6) -0.050(6) -0.055(6)
C7 0.174(8) 0.158(9) 0.091(6) -0.015(6) -0.060(6) -0.032(7)
C8 0.125(7) 0.112(7) 0.104(6) 0.029(5) -0.045(5) -0.022(5)
C9 0.189(9) 0.113(7) 0.141(8) -0.012(6) -0.037(7) -0.027(7)
C10 0.191(9) 0.098(6) 0.109(7) -0.014(5) -0.029(6) -0.023(6)
C11 0.066(4) 0.057(4) 0.095(6) 0.005(4) -0.032(4) -0.019(3)
C12 0.061(4) 0.058(4) 0.060(4) 0.005(3) -0.020(3) -0.022(3)
C13 0.072(4) 0.068(4) 0.065(4) -0.011(3) -0.030(3) -0.016(3)
C14 0.072(4) 0.062(4) 0.070(4) -0.002(3) -0.028(3) -0.021(3)
C15 0.069(4) 0.069(4) 0.080(5) -0.004(4) -0.026(4) -0.023(3)
C16 0.074(4) 0.063(4) 0.085(5) -0.015(4) -0.036(4) -0.009(3)
C17 0.082(5) 0.077(5) 0.102(6) -0.019(5) -0.044(5) -0.011(4)
C18 0.141(9) 0.076(6) 0.105(7) -0.009(5) -0.051(6) -0.011(5)
C19 0.146(11) 0.092(8) 0.164(13) 0.012(8) -0.060(10) -0.020(8)
C20 0.132(10) 0.078(7) 0.207(16) -0.014(9) -0.076(11) 0.010(7)
C21 0.108(8) 0.098(8) 0.214(16) -0.062(10) -0.053(9) 0.003(6)
C22 0.077(5) 0.093(6) 0.140(9) -0.040(6) -0.045(6) -0.006(4)
C23 0.070(4) 0.075(5) 0.080(5) -0.022(4) -0.033(4) -0.008(3)
C24 0.062(4) 0.074(5) 0.076(4) -0.020(4) -0.026(3) -0.014(3)
C25 0.071(4) 0.082(5) 0.056(4) -0.002(3) -0.019(3) -0.036(4)
C26 0.060(4) 0.084(5) 0.077(4) -0.016(4) -0.022(3) -0.026(3)
C27 0.080(5) 0.107(6) 0.080(5) -0.020(5) -0.028(4) -0.029(4)
C28 0.072(5) 0.104(6) 0.080(5) -0.014(4) -0.033(4) -0.027(4)
C29 0.115(6) 0.133(6) 0.100(6) -0.025(5) -0.054(5) -0.018(5)
C30 0.211(10) 0.146(7) 0.195(10) -0.026(6) -0.075(7) -0.033(7)
C31 0.208(8) 0.212(9) 0.206(8) -0.061(5) -0.078(5) -0.028(4)
C32 0.143(8) 0.193(10) 0.197(10) -0.042(8) -0.081(7) -0.046(7)
C33 0.138(8) 0.192(10) 0.164(9) -0.030(7) -0.075(7) -0.026(7)
C34 0.132(7) 0.159(9) 0.146(8) -0.027(6) -0.070(6) -0.023(6)
C35 0.072(4) 0.095(6) 0.067(4) -0.017(4) -0.027(3) -0.021(4)
C36 0.077(4) 0.089(5) 0.058(4) -0.007(3) -0.024(3) -0.036(4)
C37 0.091(4) 0.052(3) 0.051(3) -0.003(3) -0.039(3) -0.021(3)
C38 0.086(4) 0.077(4) 0.046(3) 0.003(3) -0.027(3) -0.035(3)
C39 0.080(4) 0.098(5) 0.063(4) -0.023(4) -0.027(3) -0.031(4)
C40 0.113(6) 0.106(6) 0.061(4) -0.014(4) -0.035(4) -0.042(5)
C41 0.100(5) 0.124(6) 0.070(4) -0.032(4) -0.027(4) -0.033(5)
C42 0.141(7) 0.172(8) 0.117(7) -0.056(6) -0.054(6) -0.041(6)
C43 0.160(8) 0.173(9) 0.137(8) -0.054(7) -0.064(7) -0.047(7)
C44 0.172(9) 0.205(10) 0.118(8) -0.051(7) -0.059(7) -0.060(7)
C45 0.188(9) 0.208(10) 0.110(8) -0.034(7) -0.036(7) -0.084(8)
C46 0.172(8) 0.197(10) 0.116(7) -0.037(7) -0.052(6) -0.078(7)
C47 0.097(5) 0.102(6) 0.052(4) -0.014(4) -0.022(4) -0.040(4)
C48 0.095(5) 0.075(4) 0.042(3) 0.000(3) -0.027(3) -0.034(4)
C49 0.101(6) 0.060(4) 0.061(4) -0.002(3) -0.036(4) -0.026(4)
C50 0.098(6) 0.103(6) 0.083(5) -0.041(5) -0.005(5) -0.046(5)
C51 0.200(15) 0.248(19) 0.218(17) -0.160(16) 0.020(13) -0.128(14)
C52 0.101(7) 0.183(12) 0.119(8) -0.009(8) -0.059(6) -0.046(7)
C53 0.126(7) 0.135(8) 0.074(5) -0.012(5) -0.049(5) -0.052(6)
C54 0.219(14) 0.151(11) 0.049(5) 0.004(5) -0.030(6) -0.074(10)
C55 0.193(9) 0.209(9) 0.202(9) -0.048(5) -0.061(5) -0.044(5)
O10A 0.077(9) 0.075(9) 0.094(10) 0.006(8) -0.020(8) -0.042(7)
O11A 0.111(11) 0.078(9) 0.085(9) 0.017(7) -0.024(8) -0.050(8)
C56A 0.111(16) 0.110(16) 0.112(16) -0.034(7) -0.034(7) -0.020(6)
C57A 0.165(16) 0.167(16) 0.169(16) -0.053(7) -0.050(7) -0.030(6)
O10B 0.061(4) 0.064(5) 0.049(4) 0.003(4) -0.023(3) -0.027(4)
O11B 0.150(12) 0.182(15) 0.092(9) 0.048(9) -0.056(8) -0.089(11)
C56B 0.053(9) 0.080(10) 0.086(13) 0.004(9) -0.022(8) -0.026(8)
C57B 0.055(8) 0.17(2) 0.098(12) -0.014(13) -0.028(8) 0.005(10)

loop_
_atom_type_symbol
_atom_type_description
_atom_type_scat_dispersion_real
_atom_type_scat_dispersion_imag
_atom_type_scat_source
C C 0.0033 0.0016 'International Tables Vol C Tables 4.2.6.8 and 6.1.1.4'
H H 0.0000 0.0000 'International Tables Vol C Tables 4.2.6.8 and 6.1.1.4'
N N 0.0061 0.0033 'International Tables Vol C Tables 4.2.6.8 and 6.1.1.4'
O O 0.0106 0.0060 'International Tables Vol C Tables 4.2.6.8 and 6.1.1.4'
S S 0.1246 0.1234 'International Tables Vol C Tables 4.2.6.8 and 6.1.1.4'
Ni Ni 0.3393 1.1124 'International Tables Vol C Tables 4.2.6.8 and 6.1.1.4'

loop_
_geom_angle_atom_site_label_1
_geom_angle_atom_site_label_2
_geom_angle_atom_site_label_3
_geom_angle
_geom_angle_site_symmetry_1
_geom_angle_site_symmetry_3
O2 Ni1 O8 91.2(2) . .
O2 Ni1 N1 173.4(2) . .
O8 Ni1 N1 92.6(3) . .
O2 Ni1 O1 90.04(18) . .
O8 Ni1 O1 173.6(2) . .
N1 Ni1 O1 86.8(2) . .
O2 Ni1 O6 77.08(18) . .
O8 Ni1 O6 89.9(2) . .
N1 Ni1 O6 97.5(2) . .
O1 Ni1 O6 96.49(19) . .
O2 Ni1 S1 82.22(13) . .
O8 Ni1 S1 90.81(18) . .
N1 Ni1 S1 103.1(2) . .
O1 Ni1 S1 83.14(13) . .
O6 Ni1 S1 159.29(15) . .
O9 Ni2 O2 91.6(2) . .
O9 Ni2 O3 171.4(2) . .
O2 Ni2 O3 91.31(19) . .
O9 Ni2 N2 90.1(3) . .
O2 Ni2 N2 174.6(3) . .
O3 Ni2 N2 87.7(3) . .
O9 Ni2 O6 91.3(2) . .
O2 Ni2 O6 76.99(18) . .
O3 Ni2 O6 97.3(2) . .
N2 Ni2 O6 97.9(3) . .
O9 Ni2 S2 89.46(19) . .
O2 Ni2 S2 80.34(14) . .
O3 Ni2 S2 83.01(15) . .
N2 Ni2 S2 104.7(3) . .
O6 Ni2 S2 157.34(14) . .
O3 Ni3 O4 93.01(19) . .
O3 Ni3 O10B 110.1(3) . 2_656
O4 Ni3 O10B 156.3(3) . 2_656
O3 Ni3 O7 91.28(19) . .
O4 Ni3 O7 101.21(18) . .
O10B Ni3 O7 73.7(2) 2_656 .
O3 Ni3 O5 171.49(19) . 2_656
O4 Ni3 O5 85.7(2) . 2_656
O10B Ni3 O5 70.7(3) 2_656 2_656
O7 Ni3 O5 80.7(2) . 2_656
O3 Ni3 O11A 74.4(4) . 2_656
O4 Ni3 O11A 162.1(4) . 2_656
O10B Ni3 O11A 40.0(4) 2_656 2_656
O7 Ni3 O11A 91.9(4) . 2_656
O5 Ni3 O11A 108.6(4) 2_656 2_656
O3 Ni3 S3 86.40(14) . .
O4 Ni3 S3 85.39(13) . .
O10B Ni3 S3 101.0(2) 2_656 .
O7 Ni3 S3 173.13(15) . .
O5 Ni3 S3 101.87(15) 2_656 .
O11A Ni3 S3 81.2(4) 2_656 .
O3 Ni3 Ni4 128.68(13) . 2_656
O4 Ni3 Ni4 117.41(13) . 2_656
O10B Ni3 Ni4 43.00(19) 2_656 2_656
O7 Ni3 Ni4 45.30(13) . 2_656
O5 Ni3 Ni4 45.97(13) 2_656 2_656
O11A Ni3 Ni4 80.5(4) 2_656 2_656
S3 Ni3 Ni4 132.99(7) . 2_656
O10B Ni4 O1 103.9(3) . .
O10B Ni4 O4 162.1(2) . .
O1 Ni4 O4 92.49(18) . .
O10B Ni4 O7 75.4(3) . 2_656
O1 Ni4 O7 171.13(18) . 2_656
O4 Ni4 O7 87.31(19) . 2_656
O10B Ni4 O5 72.5(3) . .
O1 Ni4 O5 90.29(18) . .
O4 Ni4 O5 100.7(2) . .
O7 Ni4 O5 81.03(18) 2_656 .
O10B Ni4 O10A 30.5(4) . .
O1 Ni4 O10A 79.4(4) . .
O4 Ni4 O10A 166.4(4) . .
O7 Ni4 O10A 102.4(4) 2_656 .
O5 Ni4 O10A 90.4(4) . .
O10B Ni4 S4 102.3(2) . .
O1 Ni4 S4 86.82(13) . .
O4 Ni4 S4 85.43(13) . .
O7 Ni4 S4 102.00(14) 2_656 .
O5 Ni4 S4 173.35(16) . .
O10A Ni4 S4 83.2(4) . .
O10B Ni4 Ni3 45.23(19) . 2_656
O1 Ni4 Ni3 128.32(13) . 2_656
O4 Ni4 Ni3 118.21(12) . 2_656
O7 Ni4 Ni3 45.27(12) 2_656 2_656
O5 Ni4 Ni3 46.36(15) . 2_656
O10A Ni4 Ni3 75.3(4) . 2_656
S4 Ni4 Ni3 132.61(7) . 2_656
C12 S1 C14 103.9(3) . .
C12 S1 Ni1 94.4(2) . .
C14 S1 Ni1 92.8(2) . .
C26 S2 C24 103.9(3) . .
C26 S2 Ni2 93.9(3) . .
C24 S2 Ni2 93.7(2) . .
C38 S3 C36 101.4(3) . .
C38 S3 Ni3 94.7(2) . .
C36 S3 Ni3 94.7(2) . .
C48 S4 C2 102.7(3) . .
C48 S4 Ni4 95.0(2) . .
C2 S4 Ni4 93.4(2) . .
C1 O1 Ni4 117.1(5) . .
C1 O1 Ni1 120.3(4) . .
Ni4 O1 Ni1 121.93(19) . .
C13 O2 Ni1 116.0(4) . .
C13 O2 Ni2 118.3(4) . .
Ni1 O2 Ni2 100.64(19) . .
C25 O3 Ni3 118.4(5) . .
C25 O3 Ni2 119.0(5) . .
Ni3 O3 Ni2 121.0(2) . .
C37 O4 Ni3 116.5(4) . .
C37 O4 Ni4 114.9(4) . .
Ni3 O4 Ni4 119.24(19) . .
C49 O5 Ni4 110.3(4) . .
C49 O5 Ni3 136.3(4) . 2_656
Ni4 O5 Ni3 87.7(2) . 2_656
C49 O6 Ni1 123.6(5) . .
C49 O6 Ni2 123.8(5) . .
Ni1 O6 Ni2 97.1(2) . .
C49 O7 Ni3 111.1(4) . .
C49 O7 Ni4 135.3(5) . 2_656
Ni3 O7 Ni4 89.43(19) . 2_656
C50 O8 Ni1 128.5(5) . .
C50 O9 Ni2 129.6(6) . .
C53 N1 C52 109.5(7) . .
C53 N1 Ni1 117.7(6) . .
C52 N1 Ni1 113.9(6) . .
C53 N1 H1 104.7 . .
C52 N1 H1 105.2 . .
Ni1 N1 H1 104.5 . .
C54 N2 C55 112.5(11) . .
C54 N2 Ni2 116.5(7) . .
C55 N2 Ni2 110.0(9) . .
C54 N2 H2 105.6 . .
C55 N2 H2 105.5 . .
Ni2 N2 H2 105.8 . .
O1 C1 C2 123.5(6) . .
O1 C1 C12 120.2(7) . .
C2 C1 C12 116.3(6) . .
C1 C2 C3 124.3(7) . .
C1 C2 S4 119.1(5) . .
C3 C2 S4 116.5(6) . .
C2 C3 C4 119.0(8) . .
C2 C3 H3 120.5 . .
C4 C3 H3 120.5 . .
C11 C4 C3 117.6(6) . .
C11 C4 C5 122.7(7) . .
C3 C4 C5 119.7(8) . .
C10 C5 C6 115.8(9) . .
C10 C5 C4 121.4(8) . .
C6 C5 C4 122.8(8) . .
C5 C6 C7 123.5(11) . .
C5 C6 H6 118.3 . .
C7 C6 H6 118.3 . .
C8 C7 C6 118.0(11) . .
C8 C7 H7 121.0 . .
C6 C7 H7 121.0 . .
C7 C8 C9 120.7(11) . .
C7 C8 H8 119.7 . .
C9 C8 H8 119.7 . .
C8 C9 C10 119.2(12) . .
C8 C9 H9 120.4 . .
C10 C9 H9 120.4 . .
C5 C10 C9 122.2(11) . .
C5 C10 H10 118.9 . .
C9 C10 H10 118.9 . .
C4 C11 C12 122.4(7) . .
C4 C11 H11 118.8 . .
C12 C11 H11 118.8 . .
C1 C12 C11 120.3(7) . .
C1 C12 S1 120.9(5) . .
C11 C12 S1 118.8(6) . .
O2 C13 C14 121.8(6) . .
O2 C13 C24 121.7(6) . .
C14 C13 C24 116.4(6) . .
C15 C14 C13 121.7(6) . .
C15 C14 S1 120.3(5) . .
C13 C14 S1 117.8(5) . .
C14 C15 C16 120.4(6) . .
C14 C15 H15 119.8 . .
C16 C15 H15 119.8 . .
C23 C16 C15 118.2(6) . .
C23 C16 C17 122.6(7) . .
C15 C16 C17 119.2(6) . .
C18 C17 C22 118.6(9) . .
C18 C17 C16 121.8(9) . .
C22 C17 C16 119.4(8) . .
C17 C18 C19 121.0(13) . .
C17 C18 H18 119.5 . .
C19 C18 H18 119.5 . .
C20 C19 C18 120.4(13) . .
C20 C19 H19 119.8 . .
C18 C19 H19 119.8 . .
C19 C20 C21 121.5(12) . .
C19 C20 H20 119.2 . .
C21 C20 H20 119.2 . .
C20 C21 C22 117.5(13) . .
C20 C21 H21 121.3 . .
C22 C21 H21 121.3 . .
C17 C22 C21 121.0(12) . .
C17 C22 H22 119.5 . .
C21 C22 H22 119.5 . .
C16 C23 C24 120.9(7) . .
C16 C23 H23 119.6 . .
C24 C23 H23 119.6 . .
C23 C24 C13 122.3(6) . .
C23 C24 S2 121.5(5) . .
C13 C24 S2 115.9(5) . .
O3 C25 C26 122.5(7) . .
O3 C25 C36 120.5(7) . .
C26 C25 C36 117.0(7) . .
C25 C26 C27 120.9(8) . .
C25 C26 S2 119.9(6) . .
C27 C26 S2 119.2(7) . .
C28 C27 C26 121.0(9) . .
C28 C27 H27 119.5 . .
C26 C27 H27 119.5 . .
C35 C28 C27 118.4(8) . .
C35 C28 C29 121.5(9) . .
C27 C28 C29 120.1(9) . .
C34 C29 C30 115.4(13) . .
C34 C29 C28 121.6(10) . .
C30 C29 C28 122.9(11) . .
C29 C30 C31 122.0(17) . .
C29 C30 H30 119.0 . .
C31 C30 H30 119.0 . .
C32 C31 C30 118.2(19) . .
C32 C31 H31 120.9 . .
C30 C31 H31 120.9 . .
C33 C32 C31 122.4(17) . .
C33 C32 H32 118.8 . .
C31 C32 H32 118.8 . .
C32 C33 C34 116.5(15) . .
C32 C33 H33 121.7 . .
C34 C33 H33 121.7 . .
C29 C34 C33 125.4(13) . .
C29 C34 H34 117.3 . .
C33 C34 H34 117.3 . .
C28 C35 C36 121.8(8) . .
C28 C35 H35 119.1 . .
C36 C35 H35 119.1 . .
C35 C36 C25 121.0(8) . .
C35 C36 S3 119.5(6) . .
C25 C36 S3 119.6(5) . .
O4 C37 C48 123.1(6) . .
O4 C37 C38 121.6(6) . .
C48 C37 C38 115.2(6) . .
C39 C38 C37 121.9(6) . .
C39 C38 S3 119.7(5) . .
C37 C38 S3 118.3(5) . .
C38 C39 C40 121.9(7) . .
C38 C39 H39 119.1 . .
C40 C39 H39 119.1 . .
C39 C40 C47 117.0(7) . .
C39 C40 C41 119.7(7) . .
C47 C40 C41 123.3(8) . .
C42 C41 C46 115.9(11) . .
C42 C41 C40 122.2(10) . .
C46 C41 C40 121.7(9) . .
C41 C42 C43 122.4(13) . .
C41 C42 H42 118.8 . .
C43 C42 H42 118.8 . .
C44 C43 C42 116.5(13) . .
C44 C43 H43 121.8 . .
C42 C43 H43 121.8 . .
C45 C44 C43 121.3(15) . .
C45 C44 H44 119.4 . .
C43 C44 H44 119.4 . .
C44 C45 C46 122.3(16) . .
C44 C45 H45 118.9 . .
C46 C45 H45 118.9 . .
C41 C46 C45 120.8(13) . .
C41 C46 H46 119.6 . .
C45 C46 H46 119.6 . .
C48 C47 C40 121.2(7) . .
C48 C47 H47 119.4 . .
C40 C47 H47 119.4 . .
C47 C48 C37 122.6(6) . .
C47 C48 S4 119.0(6) . .
C37 C48 S4 118.3(5) . .
O6 C49 O5 119.0(6) . .
O6 C49 O7 120.1(8) . .
O5 C49 O7 120.8(7) . .
O9 C50 O8 126.3(8) . .
O9 C50 C51 116.8(9) . .
O8 C50 C51 116.8(9) . .
C50 C51 H51A 109.5 . .
C50 C51 H51B 109.5 . .
H51A C51 H51B 109.5 . .
C50 C51 H51C 109.5 . .
H51A C51 H51C 109.5 . .
H51B C51 H51C 109.5 . .
N1 C52 H52A 109.5 . .
N1 C52 H52B 109.5 . .
H52A C52 H52B 109.5 . .
N1 C52 H52C 109.5 . .
H52A C52 H52C 109.5 . .
H52B C52 H52C 109.5 . .
N1 C53 H53A 109.5 . .
N1 C53 H53B 109.5 . .
H53A C53 H53B 109.5 . .
N1 C53 H53C 109.5 . .
H53A C53 H53C 109.5 . .
H53B C53 H53C 109.5 . .
N2 C54 H54A 109.5 . .
N2 C54 H54B 109.5 . .
H54A C54 H54B 109.5 . .
N2 C54 H54C 109.5 . .
H54A C54 H54C 109.5 . .
H54B C54 H54C 109.5 . .
N2 C55 H55A 108.9 . .
N2 C55 H55B 108.2 . .
H55A C55 H55B 109.5 . .
N2 C55 H55C 111.3 . .
H55A C55 H55C 109.5 . .
H55B C55 H55C 109.5 . .
C56A O10A Ni4 127.4(16) . .
C56A O11A Ni3 120.7(18) . 2_656
O10A C56A O11A 123(2) . .
O10A C56A C57A 123(2) . .
O11A C56A C57A 112(3) . .
C56B O10B Ni4 129.0(8) . .
C56B O10B Ni3 138.4(9) . 2_656
Ni4 O10B Ni3 91.8(3) . 2_656
O11B C56B O10B 122.1(14) . .
O11B C56B C57B 121.1(12) . .
O10B C56B C57B 116.7(12) . .
C58 N3 C60 129.4 . .
C58 N3 C59 112.1 . .
C60 N3 C59 116.9 . .
O13 C58 N3 131.7(14) . .

loop_
_geom_bond_atom_site_label_1
_geom_bond_atom_site_label_2
_geom_bond_distance
_geom_bond_site_symmetry_2
Ni1 O2 2.040(4) .
Ni1 O8 2.048(6) .
Ni1 N1 2.078(6) .
Ni1 O1 2.079(5) .
Ni1 O6 2.093(5) .
Ni1 S1 2.464(2) .
Ni2 O9 2.027(6) .
Ni2 O2 2.040(4) .
Ni2 O3 2.070(5) .
Ni2 N2 2.080(7) .
Ni2 O6 2.096(5) .
Ni2 S2 2.493(3) .
Ni3 O3 2.037(5) .
Ni3 O4 2.044(4) .
Ni3 O10B 2.095(7) 2_656
Ni3 O7 2.095(4) .
Ni3 O5 2.136(6) 2_656
Ni3 O11A 2.196(13) 2_656
Ni3 S3 2.364(2) .
Ni3 Ni4 2.9491(17) 2_656
Ni4 O10B 2.012(7) .
Ni4 O1 2.013(5) .
Ni4 O4 2.080(5) .
Ni4 O7 2.096(5) 2_656
Ni4 O5 2.122(5) .
Ni4 O10A 2.211(14) .
Ni4 S4 2.366(2) .
Ni4 Ni3 2.9491(17) 2_656
S1 C12 1.787(8) .
S1 C14 1.788(7) .
S2 C26 1.781(8) .
S2 C24 1.817(7) .
S3 C38 1.781(7) .
S3 C36 1.796(9) .
S4 C48 1.793(7) .
S4 C2 1.819(7) .
O1 C1 1.329(7) .
O2 C13 1.320(8) .
O3 C25 1.333(8) .
O4 C37 1.328(7) .
O5 C49 1.310(9) .
O5 Ni3 2.136(6) 2_656
O6 C49 1.268(9) .
O7 C49 1.309(9) .
O7 Ni4 2.096(5) 2_656
O8 C50 1.297(10) .
O9 C50 1.230(10) .
O13 C58 1.12(2) .
N1 C53 1.453(10) .
N1 C52 1.460(13) .
N1 H1 0.8703 .
N2 C54 1.439(13) .
N2 C55 1.50(2) .
N2 H2 0.8700 .
C1 C2 1.362(10) .
C1 C12 1.418(10) .
C2 C3 1.415(9) .
C3 C4 1.427(12) .
C3 H3 0.9300 .
C4 C11 1.360(12) .
C4 C5 1.468(9) .
C5 C10 1.378(9) .
C5 C6 1.383(9) .
C6 C7 1.406(9) .
C6 H6 0.9300 .
C7 C8 1.358(9) .
C7 H7 0.9300 .
C8 C9 1.377(9) .
C8 H8 0.9300 .
C9 C10 1.403(9) .
C9 H9 0.9300 .
C10 H10 0.9300 .
C11 C12 1.433(10) .
C11 H11 0.9300 .
C13 C14 1.411(9) .
C13 C24 1.410(10) .
C14 C15 1.400(10) .
C15 C16 1.418(10) .
C15 H15 0.9300 .
C16 C23 1.388(10) .
C16 C17 1.496(11) .
C17 C18 1.372(14) .
C17 C22 1.399(14) .
C18 C19 1.380(17) .
C18 H18 0.9300 .
C19 C20 1.36(2) .
C19 H19 0.9300 .
C20 C21 1.383(19) .
C20 H20 0.9300 .
C21 C22 1.418(15) .
C21 H21 0.9300 .
C22 H22 0.9300 .
C23 C24 1.394(10) .
C23 H23 0.9300 .
C25 C26 1.406(11) .
C25 C36 1.431(11) .
C26 C27 1.417(11) .
C27 C28 1.407(13) .
C27 H27 0.9300 .
C28 C35 1.377(12) .
C28 C29 1.478(12) .
C29 C34 1.371(9) .
C29 C30 1.387(9) .
C30 C31 1.403(10) .
C30 H30 0.9300 .
C31 C32 1.381(10) .
C31 H31 0.9300 .
C32 C33 1.360(9) .
C32 H32 0.9300 .
C33 C34 1.386(9) .
C33 H33 0.9300 .
C34 H34 0.9300 .
C35 C36 1.402(10) .
C35 H35 0.9300 .
C37 C48 1.409(10) .
C37 C38 1.424(9) .
C38 C39 1.388(10) .
C39 C40 1.398(11) .
C39 H39 0.9300 .
C40 C47 1.403(11) .
C40 C41 1.487(12) .
C41 C42 1.348(15) .
C41 C46 1.350(16) .
C42 C43 1.454(17) .
C42 H42 0.9300 .
C43 C44 1.356(19) .
C43 H43 0.9300 .
C44 C45 1.246(19) .
C44 H44 0.9300 .
C45 C46 1.416(19) .
C45 H45 0.9300 .
C46 H46 0.9300 .
C47 C48 1.393(10) .
C47 H47 0.9300 .
C50 C51 1.460(15) .
C51 H51A 0.9600 .
C51 H51B 0.9600 .
C51 H51C 0.9600 .
C52 H52A 0.9600 .
C52 H52B 0.9600 .
C52 H52C 0.9600 .
C53 H53A 0.9600 .
C53 H53B 0.9600 .
C53 H53C 0.9600 .
C54 H54A 0.9600 .
C54 H54B 0.9600 .
C54 H54C 0.9600 .
C55 H55A 0.9601 .
C55 H55B 0.9599 .
C55 H55C 0.9600 .
O10A C56A 1.244(10) .
O11A C56A 1.245(10) .
O11A Ni3 2.196(13) 2_656
C56A C57A 1.50(2) .
O10B C56B 1.256(9) .
O10B Ni3 2.095(7) 2_656
O11B C56B 1.242(10) .
C56B C57B 1.523(15) .
N3 C58 1.2157 .
N3 C60 1.3920 .
N3 C59 1.5877 .
